data_7243266
loop_
_publ_author_name
'Kazimierczuk, Katarzyna'
'Milanesio, Marco'
'Do\/l\;ega, Anna'
'Palin, Luca'
'Walencik, Maja'
'Jurkowski, Micha\/l'
'Conterosito, Eleonora'

_publ_section_title
;
 Solvothermal synthesis and structural characterization of three
 polyoxotitanium-organic acid clusters
;
_journal_issue 40
_journal_name_full 'RSC Advances'
_journal_page_first 25068
_journal_page_last 25078
_journal_paper_doi 10.1039/D0RA09691A
_journal_volume 11
_journal_year 2021
_chemical_formula_moiety 'C96 H96 O24 Ti6'
_chemical_formula_sum 'C96 H96 O24 Ti6'
_chemical_formula_weight 1921.12
_space_group_IT_number 2
_space_group_name_Hall '-P 1'
_space_group_name_H-M_alt 'P -1'
_symmetry_cell_setting triclinic
_symmetry_Int_Tables_number 2
_symmetry_space_group_name_Hall '-P 1'
_symmetry_space_group_name_H-M 'P -1'
_atom_sites_solution_hydrogens mixed
_audit_update_record
;
2020-10-09 deposited with the CCDC.	2021-07-05 downloaded from the CCDC.
;
_cell_angle_alpha 107.574(13)
_cell_angle_beta 92.097(13)
_cell_angle_gamma 105.434(11)
_cell_formula_units_Z 1
_cell_length_a 12.1900(15)
_cell_length_b 13.515(2)
_cell_length_c 15.260(3)
_cell_measurement_reflns_used 20777
_cell_measurement_temperature 120(2)
_cell_measurement_theta_max 29.52
_cell_measurement_theta_min 2.5
_cell_measurement_wavelength 0.71073
_cell_volume 2291.5(7)
_computing_molecular_graphics 'Ortep for Windows (Farrugia, 2012)'
_computing_publication_material 'WinGX publication routines (Farrugia, 2012)'
_computing_structure_refinement 'SHELXL-2016/6 (Sheldrick, 2016)'
_computing_structure_solution 'SHELXT 2014/5 (Sheldrick, 2014)'
_diffrn_ambient_temperature 120(2)
_diffrn_detector 'image plate (34 cm diameter)'
_diffrn_detector_area_resol_mean 6.67
_diffrn_detector_type STOE
_diffrn_measured_fraction_theta_full 0.98
_diffrn_measured_fraction_theta_max 0.981
_diffrn_measurement_device '2-circle goniometer'
_diffrn_measurement_device_type 'STOE IPDS 2T'
_diffrn_measurement_method 'rotation method'
_diffrn_radiation_monochromator 'parabolic x-ray mirror'
_diffrn_radiation_probe x-ray
_diffrn_radiation_type MoK\a
_diffrn_radiation_wavelength 0.71073
_diffrn_reflns_av_R_equivalents 0.023
_diffrn_reflns_av_unetI/netI 0.0223
_diffrn_reflns_Laue_measured_fraction_full 0.98
_diffrn_reflns_Laue_measured_fraction_max 0.981
_diffrn_reflns_limit_h_max 14
_diffrn_reflns_limit_h_min -14
_diffrn_reflns_limit_k_max 15
_diffrn_reflns_limit_k_min -16
_diffrn_reflns_limit_l_max 18
_diffrn_reflns_limit_l_min -18
_diffrn_reflns_number 16107
_diffrn_reflns_point_group_measured_fraction_full 0.98
_diffrn_reflns_point_group_measured_fraction_max 0.981
_diffrn_reflns_theta_full 25.242
_diffrn_reflns_theta_max 25.5
_diffrn_reflns_theta_min 2.706
_diffrn_source 'GeniX Mo, 0.05 x 0.05 mm2 microfocus'
_diffrn_standards_number 0
_exptl_absorpt_coefficient_mu 0.572
_exptl_absorpt_correction_T_max 0.9317
_exptl_absorpt_correction_T_min 0.8644
_exptl_absorpt_correction_type numerical
_exptl_absorpt_process_details
;
        Numerical  absorption  correction was  performed
        after the  optimization of  the  crystal-shape
        description due to Herrendorf?s method
        [Herrendorf, 1994]
        Herrendorf,  W. (1994).HABITUS, a program for the
        optimization  of  the  crystal description for
 the numerical absorption correction by means of
        suitable, psi scanned reflections;dissertation
        1994,Karlsruhe;extension 1998,Gie\&sen
;
_exptl_crystal_colour colourless
_exptl_crystal_density_diffrn 1.392
_exptl_crystal_description prism
_exptl_crystal_F_000 996
_exptl_crystal_size_max 0.35
_exptl_crystal_size_mid 0.17
_exptl_crystal_size_min 0.14
_refine_diff_density_max 0.844
_refine_diff_density_min -0.577
_refine_diff_density_rms 0.063
_refine_ls_extinction_method none
_refine_ls_goodness_of_fit_ref 1.049
_refine_ls_hydrogen_treatment mixed
_refine_ls_matrix_type full
_refine_ls_number_parameters 652
_refine_ls_number_reflns 8379
_refine_ls_number_restraints 0
_refine_ls_restrained_S_all 1.049
_refine_ls_R_factor_all 0.0448
_refine_ls_R_factor_gt 0.0384
_refine_ls_shift/su_max 0.001
_refine_ls_shift/su_mean 0
_refine_ls_structure_factor_coef Fsqd
_refine_ls_weighting_details 'w=1/[\s^2^(Fo^2^)+(0.0494P)^2^+2.7446P] where P=(Fo^2^+2Fc^2^)/3'
_refine_ls_weighting_scheme calc
_refine_ls_wR_factor_gt 0.0993
_refine_ls_wR_factor_ref 0.1033
_reflns_Friedel_coverage 0
_reflns_number_gt 7358
_reflns_number_total 8379
_reflns_threshold_expression 'I > 2\s(I)'
_cod_data_source_file d0ra09691a2.cif
_cod_data_source_block III
_cod_original_cell_volume 2291.4(7)
_cod_database_code 7243266

loop_
_symmetry_equiv_pos_as_xyz
'x, y, z'
'-x, -y, -z'

loop_
_atom_site_label
_atom_site_type_symbol
_atom_site_fract_x
_atom_site_fract_y
_atom_site_fract_z
_atom_site_U_iso_or_equiv
_atom_site_adp_type
_atom_site_occupancy
_atom_site_site_symmetry_order
_atom_site_calc_flag
_atom_site_refinement_flags_posn
_atom_site_refinement_flags_adp
_atom_site_refinement_flags_occupancy
_atom_site_disorder_assembly
_atom_site_disorder_group
C1 C 0.23387(18) 0.24359(18) 0.29953(15) 0.0186(4) Uani 1 1 d . . . . .
C2 C 0.15286(18) 0.15938(18) 0.21495(15) 0.0196(4) Uani 1 1 d . . . . .
H2 H 0.072915 0.154332 0.230273 0.024 Uiso 1 1 calc R U . . .
C3 C 0.16779(19) 0.04724(18) 0.19731(16) 0.0222(5) Uani 1 1 d . . . . .
C4 C 0.1256(2) -0.0111(2) 0.25583(19) 0.0323(6) Uani 1 1 d . . . . .
H4 H 0.0854 0.018548 0.304385 0.039 Uiso 1 1 calc R U . . .
C5 C 0.1413(3) -0.1124(2) 0.2447(2) 0.0427(7) Uani 1 1 d . . . . .
H5 H 0.112576 -0.150659 0.285922 0.051 Uiso 1 1 calc R U . . .
C6 C 0.1978(3) -0.1570(2) 0.1744(2) 0.0435(7) Uani 1 1 d . . . . .
H6 H 0.208047 -0.226292 0.166493 0.052 Uiso 1 1 calc R U . . .
C7 C 0.2398(3) -0.1005(2) 0.1153(2) 0.0441(7) Uani 1 1 d . . . . .
H7 H 0.278852 -0.131371 0.066325 0.053 Uiso 1 1 calc R U . . .
C8 C 0.2254(2) 0.0016(2) 0.12665(18) 0.0326(6) Uani 1 1 d . . . . .
H8 H 0.255308 0.039936 0.085739 0.039 Uiso 1 1 calc R U . . .
C9 C 0.1642(2) 0.19937(18) 0.13120(15) 0.0222(5) Uani 1 1 d . . . . .
C10 C 0.2615(2) 0.2769(2) 0.12424(18) 0.0316(6) Uani 1 1 d . . . . .
H10 H 0.324452 0.30571 0.172087 0.038 Uiso 1 1 calc R U . . .
C11 C 0.2670(3) 0.3125(3) 0.0473(2) 0.0423(7) Uani 1 1 d . . . . .
H11 H 0.333716 0.365692 0.043234 0.051 Uiso 1 1 calc R U . . .
C12 C 0.1762(3) 0.2710(3) -0.02309(19) 0.0433(7) Uani 1 1 d . . . . .
H12 H 0.179963 0.296358 -0.074905 0.052 Uiso 1 1 calc R U . . .
C13 C 0.0797(3) 0.1922(2) -0.01751(18) 0.0385(7) Uani 1 1 d . . . . .
H13 H 0.017607 0.162601 -0.066165 0.046 Uiso 1 1 calc R U . . .
C14 C 0.0734(2) 0.1563(2) 0.05909(17) 0.0290(5) Uani 1 1 d . . . . .
H14 H 0.006983 0.102215 0.062424 0.035 Uiso 1 1 calc R U . . .
C15 C 0.5754(2) 0.2953(2) 0.24492(17) 0.0288(6) Uani 1 1 d . . . . .
C16 C 0.5883(2) 0.2163(2) 0.15121(19) 0.0206(9) Uani 0.798(8) 1 d . . P A 1
H16 H 0.512423 0.160235 0.126822 0.025 Uiso 0.798(8) 1 calc R U P A 1
C16A C 0.6749(10) 0.2679(10) 0.1736(7) 0.022(4) Uani 0.202(8) 1 d . . P A 2
H16A H 0.7524 0.321495 0.197092 0.027 Uiso 0.202(8) 1 calc R U P A 2
C17 C 0.6191(2) 0.2763(2) 0.07972(16) 0.0317(6) Uani 1 1 d . . . . .
C18 C 0.5320(3) 0.2410(3) 0.0069(3) 0.0594(9) Uani 1 1 d . . . . .
H18 H 0.464741 0.184191 0.003475 0.071 Uiso 1 1 calc R U . . .
C19 C 0.5457(4) 0.2919(5) -0.0627(3) 0.0876(16) Uani 1 1 d . . . . .
H19 H 0.488133 0.27013 -0.114002 0.105 Uiso 1 1 calc R U . . .
C20 C 0.6490(4) 0.3769(4) -0.0528(3) 0.0707(12) Uani 1 1 d . . . . .
H20 H 0.658559 0.417164 -0.09483 0.085 Uiso 1 1 calc R U . . .
C21 C 0.7314(4) 0.3992(3) 0.0154(3) 0.0659(11) Uani 1 1 d . . . . .
H21 H 0.802888 0.450733 0.018095 0.079 Uiso 1 1 calc R U . . .
C22 C 0.7163(3) 0.3504(3) 0.0809(2) 0.0551(9) Uani 1 1 d . . . . .
H22 H 0.776894 0.369585 0.129348 0.066 Uiso 1 1 calc R U . . .
C23 C 0.6749(2) 0.15871(19) 0.16628(16) 0.0221(5) Uani 1 1 d . . . . .
C25 C 0.7460(3) 0.0026(2) 0.1258(2) 0.0440(7) Uani 1 1 d . . . . .
H25 H 0.739142 -0.068495 0.085676 0.053 Uiso 0.797(4) 1 calc R U P A 1
H25A H 0.807011 -0.023889 0.10113 0.053 Uiso 0.203(4) 1 calc R U P A 2
C24 C 0.6649(3) 0.0553(3) 0.1108(2) 0.0332(8) Uani 0.797(4) 1 d . . P A 1
H24 H 0.603159 0.018853 0.062066 0.04 Uiso 0.797(4) 1 calc R U P A 1
C26 C 0.8318(3) 0.0502(3) 0.1946(2) 0.0323(8) Uani 0.797(4) 1 d . . P A 1
H26 H 0.88438 0.012614 0.204192 0.039 Uiso 0.797(4) 1 calc R U P A 1
C27 C 0.8446(3) 0.1549(3) 0.2526(2) 0.0336(8) Uani 0.797(4) 1 d . . P A 1
H27 H 0.906111 0.189072 0.301683 0.04 Uiso 0.797(4) 1 calc R U P A 1
C28 C 0.7674(3) 0.2096(3) 0.2387(2) 0.0291(7) Uani 0.797(4) 1 d . . P A 1
H28 H 0.776776 0.281543 0.278062 0.035 Uiso 0.797(4) 1 calc R U P A 1
C24A C 0.5645(12) 0.0717(12) 0.1544(9) 0.036(3) Uani 0.203(4) 1 d . . P A 2
H24A H 0.494048 0.089374 0.156603 0.044 Uiso 0.203(4) 1 calc R U P A 2
C26A C 0.6648(16) -0.0646(13) 0.1316(12) 0.052(5) Uani 0.203(4) 1 d . . P A 2
H26A H 0.668404 -0.134251 0.130704 0.063 Uiso 0.203(4) 1 calc R U P A 2
C27A C 0.7686(13) 0.1224(12) 0.1507(9) 0.036(3) Uani 0.203(4) 1 d . . P A 2
H27A H 0.843266 0.169977 0.15532 0.044 Uiso 0.203(4) 1 calc R U P A 2
C28A C 0.5643(14) -0.0360(11) 0.1400(11) 0.044(4) Uani 0.203(4) 1 d . . P A 2
H28A H 0.494072 -0.089762 0.135883 0.053 Uiso 0.203(4) 1 calc R U P A 2
C29 C 0.4226(4) 0.0989(3) 0.4524(3) 0.0703(13) Uani 1 1 d . . . . .
H29A H 0.339038 0.084697 0.454994 0.084 Uiso 1 1 calc R U . . .
H29B H 0.456267 0.083956 0.505332 0.084 Uiso 1 1 calc R U . . .
C30 C 0.4426(5) 0.0254(3) 0.3650(3) 0.0908(18) Uani 1 1 d . . . . .
H30A H 0.40842 0.039316 0.312386 0.136 Uiso 1 1 calc R U . . .
H30B H 0.407222 -0.050038 0.361585 0.136 Uiso 1 1 calc R U . . .
H30C H 0.525248 0.038084 0.362828 0.136 Uiso 1 1 calc R U . . .
C31 C 0.85244(18) 0.55700(18) 0.43812(15) 0.0188(4) Uani 1 1 d . . . . .
C32 C 0.97789(18) 0.58588(18) 0.42028(15) 0.0190(4) Uani 1 1 d . . . . .
H32 H 1.016846 0.544502 0.448749 0.023 Uiso 1 1 calc R U . . .
C33 C 1.0355(2) 0.7063(2) 0.47084(17) 0.0320(6) Uani 1 1 d . . . . .
C34 C 0.9761(3) 0.7823(3) 0.4924(2) 0.0417(7) Uani 1 1 d . . . . .
H34 H 0.894691 0.757296 0.480859 0.05 Uiso 0.748(11) 1 calc R U P B 1
C35 C 1.0278(9) 0.8929(6) 0.5300(5) 0.0537(19) Uani 0.748(11) 1 d . . P B 1
H35 H 0.98296 0.942007 0.544754 0.064 Uiso 0.748(11) 1 calc R U P B 1
C36 C 1.1437(7) 0.9295(4) 0.5452(4) 0.068(2) Uani 0.748(11) 1 d . . P B 1
H36 H 1.181018 1.005192 0.569973 0.082 Uiso 0.748(11) 1 calc R U P B 1
C37 C 1.2084(5) 0.8564(4) 0.5245(4) 0.065(2) Uani 0.748(11) 1 d . . P B 1
H37 H 1.289746 0.881496 0.536702 0.078 Uiso 0.748(11) 1 calc R U P B 1
C38 C 1.1522(4) 0.7462(4) 0.4857(4) 0.0389(12) Uani 0.748(11) 1 d . . P B 1
H38 H 1.196723 0.696948 0.46903 0.047 Uiso 0.748(11) 1 calc R U P B 1
C35A C 1.056(3) 0.886(2) 0.5531(17) 0.0537(19) Uani 0.252(11) 1 d . . P B 2
H35A H 1.028319 0.947748 0.565636 0.064 Uiso 0.252(11) 1 calc R U P B 2
C36A C 1.1636(13) 0.9035(12) 0.5930(15) 0.058(5) Uani 0.252(11) 1 d . . P B 2
H36A H 1.206608 0.975212 0.628847 0.069 Uiso 0.252(11) 1 calc R U P B 2
C37A C 1.2134(13) 0.8197(12) 0.5831(13) 0.061(6) Uani 0.252(11) 1 d . . P B 2
H37A H 1.286567 0.832944 0.615516 0.073 Uiso 0.252(11) 1 calc R U P B 2
C38A C 1.1548(10) 0.7182(11) 0.5257(12) 0.033(3) Uani 0.252(11) 1 d . . P B 2
H38A H 1.183545 0.657891 0.518807 0.04 Uiso 0.252(11) 1 calc R U P B 2
C39 C 0.99127(17) 0.55224(18) 0.31732(15) 0.0176(4) Uani 1 1 d . . . . .
C40 C 0.9820(2) 0.6166(2) 0.26292(16) 0.0250(5) Uani 1 1 d . . . . .
H40 H 0.965137 0.683163 0.289772 0.03 Uiso 1 1 calc R U . . .
C41 C 0.9971(2) 0.5844(2) 0.16977(17) 0.0296(5) Uani 1 1 d . . . . .
H41 H 0.991637 0.629424 0.133518 0.036 Uiso 1 1 calc R U . . .
C42 C 1.0203(2) 0.4866(2) 0.12980(17) 0.0298(5) Uani 1 1 d . . . . .
H42 H 1.030523 0.464293 0.066124 0.036 Uiso 1 1 calc R U . . .
C43 C 1.0284(2) 0.4217(2) 0.18307(17) 0.0292(5) Uani 1 1 d . . . . .
H43 H 1.043348 0.354261 0.155651 0.035 Uiso 1 1 calc R U . . .
C44 C 1.01472(18) 0.45440(19) 0.27638(16) 0.0212(5) Uani 1 1 d . . . . .
H44 H 1.021453 0.409634 0.312564 0.025 Uiso 1 1 calc R U . . .
C45 C 0.6856(2) 0.4016(2) 0.71216(16) 0.0259(5) Uani 1 1 d . . . . .
H45A H 0.632038 0.435771 0.748577 0.031 Uiso 1 1 calc R U . . .
H45B H 0.758522 0.422135 0.753047 0.031 Uiso 1 1 calc R U . . .
C46 C 0.6353(3) 0.2804(2) 0.6797(2) 0.0498(8) Uani 1 1 d . . . . .
H46A H 0.563369 0.260054 0.6389 0.075 Uiso 1 1 calc R U . . .
H46B H 0.620074 0.255693 0.733406 0.075 Uiso 1 1 calc R U . . .
H46C H 0.689571 0.246493 0.645746 0.075 Uiso 1 1 calc R U . . .
C47 C 0.3455(3) 0.3534(3) 0.7581(2) 0.0576(9) Uani 1 1 d . . . . .
H47A H 0.289135 0.393151 0.780549 0.069 Uiso 1 1 calc R U . . .
H47B H 0.402289 0.366856 0.811609 0.069 Uiso 1 1 calc R U . . .
C48 C 0.2867(4) 0.2376(3) 0.7197(3) 0.0700(11) Uani 1 1 d . . . . .
H48A H 0.222043 0.225492 0.673795 0.105 Uiso 1 1 calc R U . . .
H48B H 0.258278 0.209948 0.769534 0.105 Uiso 1 1 calc R U . . .
H48C H 0.340337 0.199369 0.689813 0.105 Uiso 1 1 calc R U . . .
O1 O 0.31553(14) 0.21867(13) 0.33042(11) 0.0259(4) Uani 1 1 d . . . . .
O2 O 0.21323(12) 0.33356(12) 0.33185(10) 0.0180(3) Uani 1 1 d . . . . .
O3 O 0.52260(16) 0.24965(14) 0.29632(11) 0.0281(4) Uani 1 1 d . . . . .
O4 O 0.61407(14) 0.39758(15) 0.26205(11) 0.0261(4) Uani 1 1 d . . . . .
O5 O 0.47148(14) 0.20873(13) 0.46039(11) 0.0244(3) Uani 1 1 d . . . . .
O6 O 0.60989(12) 0.41748(12) 0.45812(10) 0.0157(3) Uani 1 1 d . . . . .
O7 O 0.83373(12) 0.54252(13) 0.51522(10) 0.0183(3) Uani 1 1 d . . . . .
O8 O 0.77656(13) 0.55186(15) 0.37753(11) 0.0250(4) Uani 1 1 d . . . . .
O9 O 0.70638(12) 0.44059(12) 0.63602(10) 0.0184(3) Uani 1 1 d . . . . .
O10 O 0.55582(12) 0.55713(12) 0.63347(9) 0.0154(3) Uani 1 1 d . . . . .
O11 O 0.40241(14) 0.39259(15) 0.68996(12) 0.0273(4) Uani 1 1 d . . . . .
O12 O 0.37092(12) 0.38069(12) 0.50098(10) 0.0164(3) Uani 1 1 d . . . . .
Ti1 Ti 0.46367(3) 0.31519(3) 0.41815(3) 0.01610(10) Uani 1 1 d . . . . .
Ti2 Ti 0.68311(3) 0.52454(3) 0.57316(2) 0.01314(10) Uani 1 1 d . . . . .
Ti3 Ti 0.40008(3) 0.47942(3) 0.62353(3) 0.01584(10) Uani 1 1 d . . . . .
H34A H 0.925(9) 0.769(10) 0.466(8) 0.019 Uiso 0.252(11) 1 d . U P B 2

loop_
_atom_site_aniso_label
_atom_site_aniso_U_11
_atom_site_aniso_U_22
_atom_site_aniso_U_33
_atom_site_aniso_U_23
_atom_site_aniso_U_13
_atom_site_aniso_U_12
C1 0.0199(11) 0.0191(11) 0.0158(10) 0.0052(9) 0.0015(8) 0.0046(9)
C2 0.0167(10) 0.0189(11) 0.0193(11) 0.0014(9) -0.0018(8) 0.0049(9)
C3 0.0202(11) 0.0190(11) 0.0213(11) 0.0000(9) -0.0060(9) 0.0042(9)
C4 0.0380(14) 0.0241(12) 0.0303(13) 0.0065(10) 0.0008(11) 0.0048(11)
C5 0.0509(17) 0.0248(14) 0.0481(17) 0.0138(13) -0.0084(14) 0.0036(13)
C6 0.0475(17) 0.0208(13) 0.0552(19) 0.0027(13) -0.0175(14) 0.0126(12)
C7 0.0442(17) 0.0369(16) 0.0463(17) -0.0043(13) -0.0015(13) 0.0249(14)
C8 0.0342(14) 0.0321(14) 0.0317(14) 0.0050(11) 0.0042(11) 0.0165(12)
C9 0.0276(12) 0.0204(11) 0.0175(11) 0.0007(9) -0.0013(9) 0.0119(10)
C10 0.0352(14) 0.0336(14) 0.0253(13) 0.0100(11) -0.0004(10) 0.0086(11)
C11 0.0540(18) 0.0423(16) 0.0356(15) 0.0191(13) 0.0101(13) 0.0143(14)
C12 0.072(2) 0.0479(17) 0.0236(14) 0.0152(13) 0.0075(13) 0.0348(17)
C13 0.0545(18) 0.0428(16) 0.0193(12) -0.0017(11) -0.0086(11) 0.0311(14)
C14 0.0339(13) 0.0258(12) 0.0230(12) -0.0031(10) -0.0055(10) 0.0156(11)
C15 0.0402(14) 0.0315(14) 0.0207(12) 0.0024(10) 0.0039(10) 0.0272(12)
C16 0.0193(18) 0.0227(16) 0.0161(14) -0.0009(11) 0.0016(11) 0.0083(13)
C16A 0.018(7) 0.029(7) 0.016(6) 0.001(5) 0.004(4) 0.007(5)
C17 0.0466(16) 0.0401(15) 0.0169(12) 0.0055(11) 0.0106(11) 0.0303(13)
C18 0.0416(18) 0.069(2) 0.056(2) 0.0147(18) 0.0069(16) 0.0038(17)
C19 0.076(3) 0.158(5) 0.041(2) 0.024(3) -0.0122(19) 0.065(3)
C20 0.103(3) 0.088(3) 0.060(2) 0.054(2) 0.038(2) 0.054(3)
C21 0.082(3) 0.052(2) 0.044(2) 0.0111(16) 0.0085(19) -0.0087(19)
C22 0.0430(18) 0.073(2) 0.0303(16) 0.0062(16) -0.0023(13) -0.0008(17)
C23 0.0247(12) 0.0245(12) 0.0192(11) 0.0050(9) 0.0082(9) 0.0123(10)
C25 0.0547(19) 0.0312(15) 0.0514(18) 0.0071(14) 0.0122(15) 0.0276(15)
C24 0.0341(18) 0.0248(16) 0.0321(18) -0.0044(13) -0.0058(14) 0.0114(14)
C26 0.0270(16) 0.0293(17) 0.047(2) 0.0151(15) 0.0093(14) 0.0145(14)
C27 0.0236(16) 0.0370(19) 0.0364(18) 0.0041(15) -0.0030(13) 0.0122(14)
C28 0.0254(16) 0.0260(16) 0.0303(17) -0.0021(13) -0.0001(13) 0.0116(13)
C24A 0.036(7) 0.041(8) 0.032(7) 0.007(6) 0.012(6) 0.015(6)
C26A 0.082(13) 0.037(8) 0.058(10) 0.025(8) 0.038(9) 0.035(9)
C27A 0.045(8) 0.050(8) 0.033(7) 0.022(6) 0.015(6) 0.031(7)
C28A 0.053(9) 0.027(7) 0.053(9) 0.006(6) 0.026(7) 0.018(7)
C29 0.098(3) 0.0328(17) 0.069(2) 0.0316(17) -0.031(2) -0.0106(18)
C30 0.137(4) 0.0208(16) 0.091(3) -0.0064(18) -0.060(3) 0.023(2)
C31 0.0177(10) 0.0213(11) 0.0171(11) 0.0041(9) 0.0035(8) 0.0075(9)
C32 0.0158(10) 0.0250(12) 0.0169(11) 0.0061(9) 0.0038(8) 0.0075(9)
C33 0.0298(13) 0.0316(14) 0.0234(12) -0.0025(11) 0.0115(10) 0.0026(11)
C34 0.065(2) 0.0337(16) 0.0271(15) 0.0092(13) 0.0132(14) 0.0152(16)
C35 0.099(6) 0.029(2) 0.032(4) 0.008(2) 0.028(4) 0.018(3)
C36 0.112(5) 0.026(2) 0.042(3) -0.001(2) 0.029(3) -0.010(3)
C37 0.056(3) 0.053(3) 0.048(3) -0.009(3) 0.010(2) -0.020(2)
C38 0.033(2) 0.039(2) 0.032(3) 0.001(2) 0.0038(18) 0.0008(18)
C35A 0.099(6) 0.029(2) 0.032(4) 0.008(2) 0.028(4) 0.018(3)
C36A 0.052(8) 0.029(7) 0.069(13) -0.004(7) 0.000(8) -0.004(6)
C37A 0.049(8) 0.049(9) 0.056(11) -0.009(8) -0.011(7) 0.000(7)
C38A 0.022(5) 0.031(6) 0.038(8) -0.002(6) -0.006(5) 0.008(5)
C39 0.0104(9) 0.0219(11) 0.0187(11) 0.0056(9) 0.0029(8) 0.0027(8)
C40 0.0288(12) 0.0239(12) 0.0242(12) 0.0082(10) 0.0052(10) 0.0101(10)
C41 0.0331(13) 0.0354(14) 0.0240(12) 0.0159(11) 0.0053(10) 0.0084(11)
C42 0.0267(12) 0.0420(15) 0.0181(11) 0.0057(11) 0.0060(9) 0.0101(11)
C43 0.0281(13) 0.0291(13) 0.0270(13) 0.0003(10) 0.0033(10) 0.0125(11)
C44 0.0180(10) 0.0225(11) 0.0235(11) 0.0070(9) 0.0018(9) 0.0069(9)
C45 0.0289(12) 0.0273(12) 0.0224(12) 0.0137(10) -0.0023(9) 0.0041(10)
C46 0.075(2) 0.0295(15) 0.0449(18) 0.0204(13) -0.0030(16) 0.0065(15)
C47 0.075(2) 0.061(2) 0.0429(18) 0.0315(17) 0.0104(17) 0.0120(19)
C48 0.069(2) 0.056(2) 0.090(3) 0.046(2) 0.011(2) 0.0000(19)
O1 0.0280(9) 0.0172(8) 0.0274(9) -0.0003(7) -0.0107(7) 0.0089(7)
O2 0.0175(7) 0.0184(8) 0.0162(7) 0.0024(6) -0.0001(6) 0.0063(6)
O3 0.0438(10) 0.0267(9) 0.0170(8) 0.0020(7) 0.0042(7) 0.0214(8)
O4 0.0251(8) 0.0413(10) 0.0146(8) 0.0063(7) 0.0063(6) 0.0166(8)
O5 0.0275(8) 0.0175(8) 0.0270(9) 0.0060(7) -0.0057(7) 0.0070(7)
O6 0.0165(7) 0.0181(7) 0.0134(7) 0.0024(6) 0.0004(5) 0.0095(6)
O7 0.0159(7) 0.0251(8) 0.0150(7) 0.0062(6) 0.0032(6) 0.0078(6)
O8 0.0163(8) 0.0439(10) 0.0184(8) 0.0132(7) 0.0037(6) 0.0109(7)
O9 0.0198(7) 0.0213(8) 0.0165(7) 0.0069(6) 0.0013(6) 0.0093(6)
O10 0.0162(7) 0.0189(7) 0.0120(7) 0.0038(6) 0.0017(5) 0.0079(6)
O11 0.0223(8) 0.0389(10) 0.0266(9) 0.0209(8) 0.0017(7) 0.0070(7)
O12 0.0168(7) 0.0176(7) 0.0151(7) 0.0055(6) 0.0011(6) 0.0054(6)
Ti1 0.0187(2) 0.01463(19) 0.01439(19) 0.00120(14) -0.00197(14) 0.00851(15)
Ti2 0.01360(18) 0.01530(19) 0.01134(18) 0.00354(14) 0.00125(13) 0.00650(14)
Ti3 0.01443(19) 0.0228(2) 0.01210(19) 0.00604(15) 0.00247(14) 0.00789(15)

loop_
_atom_type_symbol
_atom_type_description
_atom_type_scat_dispersion_real
_atom_type_scat_dispersion_imag
_atom_type_scat_source
C C 0.0033 0.0016 'International Tables Vol C Tables 4.2.6.8 and 6.1.1.4'
H H 0 0 'International Tables Vol C Tables 4.2.6.8 and 6.1.1.4'
O O 0.0106 0.006 'International Tables Vol C Tables 4.2.6.8 and 6.1.1.4'
Ti Ti 0.2776 0.4457 'International Tables Vol C Tables 4.2.6.8 and 6.1.1.4'

loop_
_exptl_crystal_face_index_h
_exptl_crystal_face_index_k
_exptl_crystal_face_index_l
_exptl_crystal_face_perp_dist
0 -5 2 0.082
-4 1 -1 0.135
0 2 -1 0.085
4 -1 1 0.221
0 0 1 0.091
-2 1 1 0.136
-2 1 -1 0.138
0 0 -1 0.105
4 -2 1 0.212
3 -2 -2 0.185

loop_
_geom_angle_atom_site_label_1
_geom_angle_atom_site_label_2
_geom_angle_atom_site_label_3
_geom_angle
_geom_angle_site_symmetry_1
_geom_angle_site_symmetry_3
_geom_angle_publ_flag
O1 C1 O2 125.1(2) . . ?
O1 C1 C2 117.94(19) . . ?
O2 C1 C2 116.96(18) . . ?
C3 C2 C9 114.20(19) . . ?
C3 C2 C1 111.77(18) . . ?
C9 C2 C1 110.29(18) . . ?
C3 C2 H2 106.7 . . ?
C9 C2 H2 106.7 . . ?
C1 C2 H2 106.7 . . ?
C8 C3 C4 118.1(2) . . ?
C8 C3 C2 122.7(2) . . ?
C4 C3 C2 119.1(2) . . ?
C3 C4 C5 121.2(3) . . ?
C3 C4 H4 119.4 . . ?
C5 C4 H4 119.4 . . ?
C6 C5 C4 120.2(3) . . ?
C6 C5 H5 119.9 . . ?
C4 C5 H5 119.9 . . ?
C5 C6 C7 119.5(3) . . ?
C5 C6 H6 120.3 . . ?
C7 C6 H6 120.3 . . ?
C6 C7 C8 120.6(3) . . ?
C6 C7 H7 119.7 . . ?
C8 C7 H7 119.7 . . ?
C3 C8 C7 120.3(3) . . ?
C3 C8 H8 119.8 . . ?
C7 C8 H8 119.8 . . ?
C10 C9 C14 119.0(2) . . ?
C10 C9 C2 122.3(2) . . ?
C14 C9 C2 118.7(2) . . ?
C9 C10 C11 120.3(2) . . ?
C9 C10 H10 119.9 . . ?
C11 C10 H10 119.9 . . ?
C12 C11 C10 120.6(3) . . ?
C12 C11 H11 119.7 . . ?
C10 C11 H11 119.7 . . ?
C11 C12 C13 119.5(3) . . ?
C11 C12 H12 120.2 . . ?
C13 C12 H12 120.2 . . ?
C12 C13 C14 120.3(2) . . ?
C12 C13 H13 119.9 . . ?
C14 C13 H13 119.9 . . ?
C13 C14 C9 120.4(3) . . ?
C13 C14 H14 119.8 . . ?
C9 C14 H14 119.8 . . ?
O3 C15 O4 125.8(2) . . ?
O3 C15 C16 113.9(2) . . ?
O4 C15 C16 120.3(2) . . ?
O3 C15 C16A 133.5(4) . . ?
O4 C15 C16A 93.5(5) . . ?
C23 C16 C17 112.8(2) . . ?
C23 C16 C15 109.7(2) . . ?
C17 C16 C15 110.9(2) . . ?
C23 C16 H16 107.7 . . ?
C17 C16 H16 107.7 . . ?
C15 C16 H16 107.7 . . ?
C23 C16A C17 113.0(7) . . ?
C23 C16A C15 105.4(7) . . ?
C17 C16A C15 100.6(6) . . ?
C23 C16A H16A 112.4 . . ?
C17 C16A H16A 112.4 . . ?
C15 C16A H16A 112.4 . . ?
C22 C17 C18 120.6(3) . . ?
C22 C17 C16 127.7(3) . . ?
C18 C17 C16 111.7(3) . . ?
C22 C17 C16A 87.9(5) . . ?
C18 C17 C16A 151.3(5) . . ?
C17 C18 C19 118.4(3) . . ?
C17 C18 H18 120.8 . . ?
C19 C18 H18 120.8 . . ?
C18 C19 C20 117.7(3) . . ?
C18 C19 H19 121.2 . . ?
C20 C19 H19 121.2 . . ?
C21 C20 C19 119.5(3) . . ?
C21 C20 H20 120.3 . . ?
C19 C20 H20 120.3 . . ?
C20 C21 C22 121.5(4) . . ?
C20 C21 H21 119.2 . . ?
C22 C21 H21 119.2 . . ?
C17 C22 C21 122.0(3) . . ?
C17 C22 H22 119 . . ?
C21 C22 H22 119 . . ?
C24 C23 C28 118.0(2) . . ?
C27A C23 C16A 123.3(8) . . ?
C27A C23 C24A 114.7(9) . . ?
C16A C23 C24A 120.6(7) . . ?
C24 C23 C16 120.9(2) . . ?
C28 C23 C16 121.1(2) . . ?
C26 C25 C24 121.4(3) . . ?
C26A C25 C27A 130.5(9) . . ?
C26 C25 H25 119.3 . . ?
C24 C25 H25 119.3 . . ?
C26A C25 H25A 114.7 . . ?
C27A C25 H25A 114.7 . . ?
C23 C24 C25 120.2(3) . . ?
C23 C24 H24 119.9 . . ?
C25 C24 H24 119.9 . . ?
C25 C26 C27 120.1(3) . . ?
C25 C26 H26 120 . . ?
C27 C26 H26 120 . . ?
C26 C27 C28 119.9(3) . . ?
C26 C27 H27 120.1 . . ?
C28 C27 H27 120.1 . . ?
C27 C28 C23 120.3(3) . . ?
C27 C28 H28 119.8 . . ?
C23 C28 H28 119.8 . . ?
C28A C24A C23 120.5(12) . . ?
C28A C24A H24A 119.8 . . ?
C23 C24A H24A 119.8 . . ?
C25 C26A C28A 116.0(13) . . ?
C25 C26A H26A 122 . . ?
C28A C26A H26A 122 . . ?
C23 C27A C25 115.3(11) . . ?
C23 C27A H27A 122.4 . . ?
C25 C27A H27A 122.4 . . ?
C26A C28A C24A 120.8(15) . . ?
C26A C28A H28A 119.6 . . ?
C24A C28A H28A 119.6 . . ?
O5 C29 C30 111.7(3) . . ?
O5 C29 H29A 109.3 . . ?
C30 C29 H29A 109.3 . . ?
O5 C29 H29B 109.3 . . ?
C30 C29 H29B 109.3 . . ?
H29A C29 H29B 107.9 . . ?
C29 C30 H30A 109.5 . . ?
C29 C30 H30B 109.5 . . ?
H30A C30 H30B 109.5 . . ?
C29 C30 H30C 109.5 . . ?
H30A C30 H30C 109.5 . . ?
H30B C30 H30C 109.5 . . ?
O8 C31 O7 125.0(2) . . ?
O8 C31 C32 118.57(19) . . ?
O7 C31 C32 116.46(18) . . ?
C39 C32 C33 112.99(18) . . ?
C39 C32 C31 112.81(17) . . ?
C33 C32 C31 109.27(18) . . ?
C39 C32 H32 107.1 . . ?
C33 C32 H32 107.1 . . ?
C31 C32 H32 107.1 . . ?
C38 C33 C34 115.9(3) . . ?
C38 C33 C32 120.4(3) . . ?
C34 C33 C32 123.1(2) . . ?
C34 C33 C38A 124.6(5) . . ?
C32 C33 C38A 108.2(5) . . ?
C33 C34 C35 123.9(5) . . ?
C33 C34 C35A 108.0(12) . . ?
C33 C34 H34 118 . . ?
C35 C34 H34 118 . . ?
C33 C34 H34A 116(10) . . ?
C35A C34 H34A 134(10) . . ?
C36 C35 C34 118.5(7) . . ?
C36 C35 H35 120.7 . . ?
C34 C35 H35 120.7 . . ?
C35 C36 C37 120.1(5) . . ?
C35 C36 H36 119.9 . . ?
C37 C36 H36 119.9 . . ?
C38 C37 C36 119.1(5) . . ?
C38 C37 H37 120.5 . . ?
C36 C37 H37 120.5 . . ?
C33 C38 C37 122.4(5) . . ?
C33 C38 H38 118.8 . . ?
C37 C38 H38 118.8 . . ?
C36A C35A C34 128(2) . . ?
C36A C35A H35A 116.1 . . ?
C34 C35A H35A 116.1 . . ?
C35A C36A C37A 122.2(16) . . ?
C35A C36A H36A 118.9 . . ?
C37A C36A H36A 118.9 . . ?
C38A C37A C36A 118.6(13) . . ?
C38A C37A H37A 120.7 . . ?
C36A C37A H37A 120.7 . . ?
C37A C38A C33 116.6(11) . . ?
C37A C38A H38A 121.7 . . ?
C33 C38A H38A 121.7 . . ?
C44 C39 C40 118.7(2) . . ?
C44 C39 C32 119.0(2) . . ?
C40 C39 C32 122.3(2) . . ?
C41 C40 C39 120.8(2) . . ?
C41 C40 H40 119.6 . . ?
C39 C40 H40 119.6 . . ?
C42 C41 C40 119.9(2) . . ?
C42 C41 H41 120 . . ?
C40 C41 H41 120 . . ?
C43 C42 C41 119.7(2) . . ?
C43 C42 H42 120.2 . . ?
C41 C42 H42 120.2 . . ?
C42 C43 C44 120.4(2) . . ?
C42 C43 H43 119.8 . . ?
C44 C43 H43 119.8 . . ?
C43 C44 C39 120.5(2) . . ?
C43 C44 H44 119.7 . . ?
C39 C44 H44 119.7 . . ?
O9 C45 C46 111.0(2) . . ?
O9 C45 H45A 109.4 . . ?
C46 C45 H45A 109.4 . . ?
O9 C45 H45B 109.4 . . ?
C46 C45 H45B 109.4 . . ?
H45A C45 H45B 108 . . ?
C45 C46 H46A 109.5 . . ?
C45 C46 H46B 109.5 . . ?
H46A C46 H46B 109.5 . . ?
C45 C46 H46C 109.5 . . ?
H46A C46 H46C 109.5 . . ?
H46B C46 H46C 109.5 . . ?
O11 C47 C48 110.7(3) . . ?
O11 C47 H47A 109.5 . . ?
C48 C47 H47A 109.5 . . ?
O11 C47 H47B 109.5 . . ?
C48 C47 H47B 109.5 . . ?
H47A C47 H47B 108.1 . . ?
C47 C48 H48A 109.5 . . ?
C47 C48 H48B 109.5 . . ?
H48A C48 H48B 109.5 . . ?
C47 C48 H48C 109.5 . . ?
H48A C48 H48C 109.5 . . ?
H48B C48 H48C 109.5 . . ?
C1 O1 Ti1 130.40(15) . . ?
C1 O2 Ti2 128.39(14) . 2_666 ?
C15 O3 Ti1 129.43(16) . . ?
C15 O4 Ti3 128.49(15) . 2_666 ?
C29 O5 Ti1 145.78(19) . . ?
Ti1 O6 Ti2 134.32(8) . . ?
Ti1 O6 Ti3 99.65(6) . 2_666 ?
Ti2 O6 Ti3 99.95(7) . 2_666 ?
C31 O7 Ti2 128.45(13) . . ?
C31 O8 Ti3 130.58(14) . 2_666 ?
C45 O9 Ti2 149.52(15) . . ?
Ti3 O10 Ti2 133.80(8) . . ?
Ti3 O10 Ti1 99.36(6) . 2_666 ?
Ti2 O10 Ti1 100.18(6) . 2_666 ?
C47 O11 Ti3 142.3(2) . . ?
Ti3 O12 Ti1 134.13(8) . . ?
Ti3 O12 Ti2 100.39(7) . 2_666 ?
Ti1 O12 Ti2 101.08(6) . 2_666 ?
O5 Ti1 O6 104.36(7) . . ?
O5 Ti1 O12 100.67(7) . . ?
O6 Ti1 O12 102.42(6) . . ?
O5 Ti1 O3 93.22(7) . . ?
O6 Ti1 O3 88.19(7) . . ?
O12 Ti1 O3 159.70(7) . . ?
O5 Ti1 O1 91.52(7) . . ?
O6 Ti1 O1 158.56(7) . . ?
O12 Ti1 O1 88.38(7) . . ?
O3 Ti1 O1 76.44(7) . . ?
O5 Ti1 O10 176.90(7) . 2_666 ?
O6 Ti1 O10 78.43(6) . 2_666 ?
O12 Ti1 O10 77.29(6) . 2_666 ?
O3 Ti1 O10 88.17(6) . 2_666 ?
O1 Ti1 O10 86.11(6) . 2_666 ?
O5 Ti1 Ti3 146.08(6) . 2_666 ?
O6 Ti1 Ti3 43.36(4) . 2_666 ?
O12 Ti1 Ti3 97.55(5) . 2_666 ?
O3 Ti1 Ti3 78.20(5) . 2_666 ?
O1 Ti1 Ti3 117.48(5) . 2_666 ?
O10 Ti1 Ti3 36.97(4) 2_666 2_666 ?
O5 Ti1 Ti2 140.35(6) . 2_666 ?
O6 Ti1 Ti2 98.81(5) . 2_666 ?
O12 Ti1 Ti2 42.34(4) . 2_666 ?
O3 Ti1 Ti2 119.49(5) . 2_666 ?
O1 Ti1 Ti2 76.63(5) . 2_666 ?
O10 Ti1 Ti2 37.01(4) 2_666 2_666 ?
Ti3 Ti1 Ti2 68.338(16) 2_666 2_666 ?
O9 Ti2 O6 100.10(7) . . ?
O9 Ti2 O10 95.55(7) . . ?
O6 Ti2 O10 102.56(6) . . ?
O9 Ti2 O7 97.87(7) . . ?
O6 Ti2 O7 87.69(6) . . ?
O10 Ti2 O7 161.41(6) . . ?
O9 Ti2 O2 94.87(7) . 2_666 ?
O6 Ti2 O2 161.00(6) . 2_666 ?
O10 Ti2 O2 87.46(6) . 2_666 ?
O7 Ti2 O2 78.67(6) . 2_666 ?
O9 Ti2 O12 171.73(6) . 2_666 ?
O6 Ti2 O12 77.65(6) . 2_666 ?
O10 Ti2 O12 77.34(6) . 2_666 ?
O7 Ti2 O12 90.02(6) . 2_666 ?
O2 Ti2 O12 89.08(6) 2_666 2_666 ?
O9 Ti2 Ti3 142.64(5) . 2_666 ?
O6 Ti2 Ti3 42.94(5) . 2_666 ?
O10 Ti2 Ti3 98.08(5) . 2_666 ?
O7 Ti2 Ti3 78.78(4) . 2_666 ?
O2 Ti2 Ti3 120.29(5) 2_666 2_666 ?
O12 Ti2 Ti3 36.81(4) 2_666 2_666 ?
O9 Ti2 Ti1 137.46(5) . 2_666 ?
O6 Ti2 Ti1 98.17(5) . 2_666 ?
O10 Ti2 Ti1 42.81(4) . 2_666 ?
O7 Ti2 Ti1 121.01(5) . 2_666 ?
O2 Ti2 Ti1 78.12(4) 2_666 2_666 ?
O12 Ti2 Ti1 36.59(4) 2_666 2_666 ?
Ti3 Ti2 Ti1 68.133(17) 2_666 2_666 ?
O11 Ti3 O10 103.47(7) . . ?
O11 Ti3 O12 101.67(8) . . ?
O10 Ti3 O12 102.94(7) . . ?
O11 Ti3 O4 92.15(8) . 2_666 ?
O10 Ti3 O4 87.92(7) . 2_666 ?
O12 Ti3 O4 159.73(7) . 2_666 ?
O11 Ti3 O8 90.73(7) . 2_666 ?
O10 Ti3 O8 159.94(7) . 2_666 ?
O12 Ti3 O8 87.64(7) . 2_666 ?
O4 Ti3 O8 77.33(7) 2_666 2_666 ?
O11 Ti3 O6 177.78(7) . 2_666 ?
O10 Ti3 O6 78.75(6) . 2_666 ?
O12 Ti3 O6 77.80(6) . 2_666 ?
O4 Ti3 O6 87.81(6) 2_666 2_666 ?
O8 Ti3 O6 87.09(6) 2_666 2_666 ?
O11 Ti3 Ti1 145.11(6) . 2_666 ?
O10 Ti3 Ti1 43.67(4) . 2_666 ?
O12 Ti3 Ti1 98.20(5) . 2_666 ?
O4 Ti3 Ti1 77.74(5) 2_666 2_666 ?
O8 Ti3 Ti1 118.61(5) 2_666 2_666 ?
O6 Ti3 Ti1 36.99(4) 2_666 2_666 ?
O11 Ti3 Ti2 141.74(6) . 2_666 ?
O10 Ti3 Ti2 99.40(5) . 2_666 ?
O12 Ti3 Ti2 42.80(5) . 2_666 ?
O4 Ti3 Ti2 119.12(5) 2_666 2_666 ?
O8 Ti3 Ti2 76.70(5) 2_666 2_666 ?
O6 Ti3 Ti2 37.11(4) 2_666 2_666 ?
Ti1 Ti3 Ti2 68.592(19) 2_666 2_666 ?

loop_
_geom_bond_atom_site_label_1
_geom_bond_atom_site_label_2
_geom_bond_distance
_geom_bond_site_symmetry_2
_geom_bond_publ_flag
C1 O1 1.251(3) . ?
C1 O2 1.263(3) . ?
C1 C2 1.536(3) . ?
C2 C3 1.519(3) . ?
C2 C9 1.528(3) . ?
C2 H2 1 . ?
C3 C8 1.386(3) . ?
C3 C4 1.388(4) . ?
C4 C5 1.392(4) . ?
C4 H4 0.95 . ?
C5 C6 1.368(5) . ?
C5 H5 0.95 . ?
C6 C7 1.379(5) . ?
C6 H6 0.95 . ?
C7 C8 1.397(4) . ?
C7 H7 0.95 . ?
C8 H8 0.95 . ?
C9 C10 1.389(4) . ?
C9 C14 1.399(3) . ?
C10 C11 1.394(4) . ?
C10 H10 0.95 . ?
C11 C12 1.383(4) . ?
C11 H11 0.95 . ?
C12 C13 1.386(5) . ?
C12 H12 0.95 . ?
C13 C14 1.392(4) . ?
C13 H13 0.95 . ?
C14 H14 0.95 . ?
C15 O3 1.236(3) . ?
C15 O4 1.276(3) . ?
C15 C16 1.547(3) . ?
C15 C16A 1.699(11) . ?
C16 C23 1.517(4) . ?
C16 C17 1.545(4) . ?
C16 H16 1 . ?
C16A C23 1.446(12) . ?
C16A C17 1.610(11) . ?
C16A H16A 1 . ?
C17 C22 1.328(4) . ?
C17 C18 1.383(4) . ?
C18 C19 1.422(6) . ?
C18 H18 0.95 . ?
C19 C20 1.428(7) . ?
C19 H19 0.95 . ?
C20 C21 1.325(6) . ?
C20 H20 0.95 . ?
C21 C22 1.347(5) . ?
C21 H21 0.95 . ?
C22 H22 0.95 . ?
C23 C27A 1.361(13) . ?
C23 C24 1.368(4) . ?
C23 C28 1.416(4) . ?
C23 C24A 1.496(14) . ?
C25 C26A 1.179(17) . ?
C25 C26 1.328(5) . ?
C25 C24 1.413(4) . ?
C25 C27A 1.491(15) . ?
C25 H25 0.95 . ?
C25 H25A 0.95 . ?
C24 H24 0.95 . ?
C26 C27 1.387(5) . ?
C26 H26 0.95 . ?
C27 C28 1.388(4) . ?
C27 H27 0.95 . ?
C28 H28 0.95 . ?
C24A C28A 1.40(2) . ?
C24A H24A 0.95 . ?
C26A C28A 1.38(2) . ?
C26A H26A 0.95 . ?
C27A H27A 0.95 . ?
C28A H28A 0.95 . ?
C29 O5 1.410(3) . ?
C29 C30 1.476(6) . ?
C29 H29A 0.99 . ?
C29 H29B 0.99 . ?
C30 H30A 0.98 . ?
C30 H30B 0.98 . ?
C30 H30C 0.98 . ?
C31 O8 1.257(3) . ?
C31 O7 1.269(3) . ?
C31 C32 1.530(3) . ?
C32 C39 1.526(3) . ?
C32 C33 1.526(3) . ?
C32 H32 1 . ?
C33 C38 1.364(5) . ?
C33 C34 1.378(4) . ?
C33 C38A 1.595(13) . ?
C34 C35 1.384(9) . ?
C34 C35A 1.48(3) . ?
C34 H34 0.95 . ?
C34 H34A 0.68(11) . ?
C35 C36 1.352(12) . ?
C35 H35 0.95 . ?
C36 C37 1.394(9) . ?
C36 H36 0.95 . ?
C37 C38 1.390(7) . ?
C37 H37 0.95 . ?
C38 H38 0.95 . ?
C35A C36A 1.36(3) . ?
C35A H35A 0.95 . ?
C36A C37A 1.39(2) . ?
C36A H36A 0.95 . ?
C37A C38A 1.366(18) . ?
C37A H37A 0.95 . ?
C38A H38A 0.95 . ?
C39 C44 1.391(3) . ?
C39 C40 1.392(3) . ?
C40 C41 1.390(3) . ?
C40 H40 0.95 . ?
C41 C42 1.387(4) . ?
C41 H41 0.95 . ?
C42 C43 1.382(4) . ?
C42 H42 0.95 . ?
C43 C44 1.388(3) . ?
C43 H43 0.95 . ?
C44 H44 0.95 . ?
C45 O9 1.418(3) . ?
C45 C46 1.503(4) . ?
C45 H45A 0.99 . ?
C45 H45B 0.99 . ?
C46 H46A 0.98 . ?
C46 H46B 0.98 . ?
C46 H46C 0.98 . ?
C47 O11 1.426(3) . ?
C47 C48 1.458(5) . ?
C47 H47A 0.99 . ?
C47 H47B 0.99 . ?
C48 H48A 0.98 . ?
C48 H48B 0.98 . ?
C48 H48C 0.98 . ?
O1 Ti1 2.0663(17) . ?
O2 Ti2 2.0672(16) 2_666 ?
O3 Ti1 2.0490(17) . ?
O4 Ti3 2.0648(17) 2_666 ?
O5 Ti1 1.7672(16) . ?
O6 Ti1 1.8868(15) . ?
O6 Ti2 1.9068(15) . ?
O6 Ti3 2.1530(15) 2_666 ?
O7 Ti2 2.0550(15) . ?
O8 Ti3 2.0795(16) 2_666 ?
O9 Ti2 1.7596(15) . ?
O10 Ti3 1.8845(15) . ?
O10 Ti2 1.9163(15) . ?
O10 Ti1 2.1633(15) 2_666 ?
O11 Ti3 1.7719(16) . ?
O12 Ti3 1.8963(15) . ?
O12 Ti1 1.9030(15) . ?
O12 Ti2 2.1503(15) 2_666 ?
Ti1 Ti3 3.0915(7) 2_666 ?
Ti1 Ti2 3.1333(6) 2_666 ?
Ti2 Ti3 3.1130(8) 2_666 ?
